data_2007518
loop_
_publ_author_name
'Thompson, Hugh W.'
'Lalancette, Roger A.'
'Brunskill, Andrew P. J.'

_publ_section_title
;
 (+-)-4-Oxo-1,2,3,4-tetrahydronaphthalene-1-carboxylic Acid: Hydrogen
 Bonding and Carboxyl Disordering in a \d-Keto Acid
;
_journal_issue 8
_journal_name_full 'Acta Crystallographica Section C'
_journal_page_first 1180
_journal_page_last 1182
_journal_paper_doi 10.1107/S0108270198002765
_journal_volume 54
_journal_year 1998
_chemical_formula_analytical 'C11 H10 O3'
_chemical_formula_moiety 'C11 H10 O3'
_chemical_formula_structural 'C11 H10 O3'
_chemical_formula_sum 'C11 H10 O3'
_chemical_formula_weight 190.19
_chemical_melting_point 368
_chemical_name_common
;
(+/-)-\a-Tetralonecarboxylic Acid
;
_chemical_name_systematic
;
(+/-)-4-Oxo-1,2,3,4-tetrahydronapthalene-1-carboxylic Acid
;
_space_group_IT_number 14
_symmetry_cell_setting monoclinic
_symmetry_space_group_name_Hall '-P 2yn'
_symmetry_space_group_name_H-M 'P 1 21/n 1'
_audit_creation_method SHELXTL/PC
_cell_angle_alpha 90.00
_cell_angle_beta 92.111(8)
_cell_angle_gamma 90.00
_cell_formula_units_Z 4
_cell_length_a 6.4046(9)
_cell_length_b 5.2550(8)
_cell_length_c 27.634(3)
_cell_measurement_reflns_used 23
_cell_measurement_temperature 293(2)
_cell_measurement_theta_max 14.0
_cell_measurement_theta_min 10.2
_cell_volume 929.4(2)
_computing_cell_refinement XSCANS
_computing_data_collection 'XSCANS (Siemens, 1996)'
_computing_data_reduction XSCANS
_computing_molecular_graphics SHELXTL/PC
_computing_publication_material SHELXTL/PC
_computing_structure_refinement SHELXTL/PC
_computing_structure_solution 'SHELXTL/PC (Sheldrick, 1994)'
_diffrn_ambient_temperature 293(2)
_diffrn_measurement_device 'Siemens P4'
_diffrn_measurement_method '2\q/\q scans'
_diffrn_radiation_monochromator graphite
_diffrn_radiation_source 'normal-focus sealed tube'
_diffrn_radiation_type MoK\a
_diffrn_radiation_wavelength 0.71073
_diffrn_reflns_av_R_equivalents 0.035
_diffrn_reflns_av_sigmaI/netI 0.047
_diffrn_reflns_limit_h_max 7
_diffrn_reflns_limit_h_min -1
_diffrn_reflns_limit_k_max 6
_diffrn_reflns_limit_k_min -1
_diffrn_reflns_limit_l_max 32
_diffrn_reflns_limit_l_min -32
_diffrn_reflns_number 2600
_diffrn_reflns_theta_max 25.00
_diffrn_reflns_theta_min 2.95
_diffrn_standards_decay_% 0.10
_diffrn_standards_interval_count 97
_diffrn_standards_number 3
_exptl_absorpt_coefficient_mu 0.099
_exptl_absorpt_correction_T_max 0.982
_exptl_absorpt_correction_T_min 0.960
_exptl_absorpt_correction_type 'face-indexed numerical (Sheldrick, 1994)'
_exptl_crystal_colour colorless
_exptl_crystal_density_diffrn 1.359
_exptl_crystal_density_meas 1.360(10)
_exptl_crystal_density_method 'flotation in hexane/CCl~4~'
_exptl_crystal_description parallelepiped
_exptl_crystal_F_000 400
_exptl_crystal_size_max 0.56
_exptl_crystal_size_mid 0.20
_exptl_crystal_size_min 0.10
_refine_diff_density_max 0.115
_refine_diff_density_min -0.128
_refine_ls_extinction_coef 0.124(10)
_refine_ls_extinction_method SHELXTL/PC
_refine_ls_goodness_of_fit_all 1.03
_refine_ls_goodness_of_fit_obs 1.10
_refine_ls_hydrogen_treatment 'H atoms: see text'
_refine_ls_matrix_type full
_refine_ls_number_parameters 156
_refine_ls_number_reflns 1639
_refine_ls_number_restraints 2
_refine_ls_restrained_S_all 1.06
_refine_ls_restrained_S_obs 1.10
_refine_ls_R_factor_all 0.074
_refine_ls_R_factor_obs .041
_refine_ls_shift/esd_max -0.001
_refine_ls_shift/esd_mean 0.000
_refine_ls_structure_factor_coef Fsqd
_refine_ls_weighting_details 'w = 1/[\s^2^(Fo^2^)+(0.045P)^2^+0.058P] where P=(Fo^2^+2Fc^2^)/3'
_refine_ls_weighting_scheme calc
_refine_ls_wR_factor_all 0.108
_refine_ls_wR_factor_obs .091
_reflns_number_observed 1101
_reflns_number_total 1642
_reflns_observed_criterion F>4sigma(F)
_cod_data_source_file fg1433.cif
_cod_data_source_block fg1433
_cod_depositor_comments
;
The following automatic conversions were performed:
'_symmetry_cell_setting' value 'Monoclinic' changed to 'monoclinic'
according to '/home/saulius/struct/CIF-dictionaries/cif_core.dic'
dictionary named 'cif_core.dic' version 2.4.1 from
2010-06-29.

'_geom_bond_publ_flag' value 'Y' changed to 'y' according to
'/home/saulius/struct/CIF-dictionaries/cif_core.dic' dictionary named
'cif_core.dic' version 2.4.1 from 2010-06-29 (5 times).

Automatic conversion script
Id: cif_fix_enum 1527 2010-12-29 10:47:43Z saulius 

The following automatic conversions were performed:

'_chemical_melting_point' value '368K' was changed to '368' - the
value should be numeric and without a unit designator.

Automatic conversion script
Id: cif_fix_values 1646 2011-03-28 12:23:43Z adriana 

The following automatic conversions were performed:

'_chemical_melting_point' value '368K' was changed to '368' - the
value should be numeric and without a unit designator.

Automatic conversion script
Id: cif_fix_values 1715 2011-07-08 13:25:40Z adriana 

The following automatic conversions were performed:

'_refine_ls_weighting_scheme' value 'calc w =
1/[\s^2^(Fo^2^)+(0.045P)^2^+0.058P] where P=(Fo^2^+2Fc^2^)/3' was
changed to 'calc'. New tag '_refine_ls_weighting_details' was
created. The value of the new tag was set to 'w =
1/[\s^2^(Fo^2^)+(0.045P)^2^+0.058P] where P=(Fo^2^+2Fc^2^)/3'.

Automatic conversion script
Id: cif_fix_values 3143 2015-03-26 13:38:13Z robertas 
;
_cod_original_sg_symbol_H-M 'P 21/n'
_cod_database_code 2007518

loop_
_symmetry_equiv_pos_as_xyz
'x, y, z'
'-x+1/2, y+1/2, -z+1/2'
'-x, -y, -z'
'x-1/2, -y-1/2, z-1/2'

loop_
_atom_site_aniso_label
_atom_site_aniso_U_11
_atom_site_aniso_U_22
_atom_site_aniso_U_33
_atom_site_aniso_U_12
_atom_site_aniso_U_13
_atom_site_aniso_U_23
O1 .0554(9) .0906(13) .1171(13) -.0177(9) -.0276(9) -.0066(10)
O2 .045(3) .115(7) .093(4) .033(3) -.016(3) -.055(5)
O3 .058(3) .124(6) .096(6) .027(3) -.022(3) -.073(5)
O2' .099(8) .066(3) .083(5) .039(4) -.050(5) -.025(3)
O3' .096(8) .081(5) .092(5) .037(4) -.059(5) -.028(3)
C1 .0514(11) .0511(11) .0461(9) .0134(9) -.0058(8) -.0105(8)
C2 .0724(14) .0632(14) .0519(11) .0098(12) .0086(10) .0011(10)
C3 .0603(12) .0556(13) .0743(13) -.0040(11) .0140(11) -.0078(11)
C4 .0453(11) .0543(12) .0691(12) .0024(10) -.0041(9) -.0147(10)
C4A .0428(10) .0491(11) .0447(9) .0020(9) -.0065(8) -.0120(9)
C5 .0584(12) .0649(13) .0511(11) .0029(11) -.0192(9) -.0093(10)
C6 .087(2) .0672(14) .0453(11) -.0004(13) -.0052(11) .0007(10)
C7 .0721(14) .0678(14) .0528(11) -.0122(12) .0102(11) -.0059(11)
C8 .0450(10) .0657(13) .0523(10) -.0055(10) -.0004(9) -.0136(10)
C8A .0411(9) .0490(11) .0401(9) .0061(9) .0002(7) -.0117(8)
C9 .0578(13) .0649(14) .0468(11) .0185(11) -.0085(10) -.0085(10)

loop_
_atom_site_label
_atom_site_fract_x
_atom_site_fract_y
_atom_site_fract_z
_atom_site_U_iso_or_equiv
_atom_site_thermal_displace_type
_atom_site_calc_flag
_atom_site_refinement_flags
_atom_site_occupancy
_atom_site_disorder_group
_atom_site_type_symbol
O1 .8224(2) .9333(3) .17147(6) .0885(6) Uani d . 1 . O
O2 -.0377(15) .733(3) .0418(5) .085(3) Uani d PD .54(2) 1 O
O3 .2466(16) .520(2) .0273(5) .093(3) Uani d PD .54(2) 1 O
O2' .196(2) .4620(19) .0393(5) .084(3) Uani d PD .46(2) 2 O
O3' -.0183(19) .786(3) .0356(6) .091(4) Uani d PD .46(2) 2 O
C1 .2703(3) .8288(4) .08934(6) .0497(5) Uani d . 1 . C
C2 .4706(3) .9267(4) .06737(7) .0624(6) Uani d . 1 . C
C3 .6077(3) 1.0636(4) .10475(7) .0631(6) Uani d . 1 . C
C4 .6599(3) .9028(4) .14777(7) .0564(5) Uani d . 1 . C
C4A .5057(3) .7070(3) .16148(6) .0457(5) Uani d . 1 . C
C5 .5471(3) .5590(4) .20240(7) .0587(6) Uani d . 1 . C
C6 .4075(4) .3802(4) .21690(7) .0666(6) Uani d . 1 . C
C7 .2227(3) .3465(4) .19091(7) .0641(6) Uani d . 1 . C
C8 .1781(3) .4920(4) .15049(6) .0544(5) Uani d . 1 . C
C8A .3188(3) .6716(3) .13435(6) .0434(5) Uani d . 1 . C
C9 .1468(3) .6800(4) .05152(6) .0568(5) Uani d D 1 . C
H33 .1664 .449 .0078 .080 Uiso calc PR .54(2) 1 H
H33' -.0766 .694 .0153 .080 Uiso calc PR .46(2) 2 H
H1A .1867 .9760 .09861 .048(5) Uiso calc R 1 . H
H2A .5471 .7847 .05430 .062(6) Uiso calc R 1 . H
H2B .4349 1.0421 .04093 .071(6) Uiso calc R 1 . H
H3A .7360 1.1158 .09002 .094(8) Uiso calc R 1 . H
H3B .5364 1.2159 .11514 .073(6) Uiso calc R 1 . H
H5A .6717 .5820 .22021 .063(5) Uiso calc R 1 . H
H6A .4375 .2819 .24425 .070(6) Uiso calc R 1 . H
H7A .1275 .2249 .20066 .078(7) Uiso calc R 1 . H
H8A .0512 .4697 .13359 .058(5) Uiso calc R 1 . H

loop_
_atom_type_symbol
_atom_type_description
_atom_type_scat_dispersion_real
_atom_type_scat_dispersion_imag
_atom_type_scat_source
C C 0.0033 0.0016 'International Tables Vol C Tables 4.2.6.8 and 6.1.1.4'
H H 0.0000 0.0000 'International Tables Vol C Tables 4.2.6.8 and 6.1.1.4'
O O 0.0106 0.0060 'International Tables Vol C Tables 4.2.6.8 and 6.1.1.4'

loop_
_geom_angle_atom_site_label_1
_geom_angle_atom_site_label_2
_geom_angle_atom_site_label_3
_geom_angle
_geom_angle_publ_flag
C9 C1 C8A 111.9(2) ?
C9 C1 C2 109.05(14) ?
C8A C1 C2 111.11(14) ?
C3 C2 C1 111.29(15) ?
C4 C3 C2 112.6(2) ?
O1 C4 C4A 121.1(2) ?
O1 C4 C3 121.1(2) ?
C4A C4 C3 117.8(2) ?
C5 C4A C8A 119.7(2) ?
C5 C4A C4 119.1(2) ?
C8A C4A C4 121.2(2) ?
C6 C5 C4A 121.0(2) ?
C5 C6 C7 119.7(2) ?
C6 C7 C8 120.2(2) ?
C7 C8 C8A 121.4(2) ?
C8 C8A C4A 118.0(2) ?
C8 C8A C1 121.2(2) ?
C4A C8A C1 120.8(2) ?
O2' C9 O3' 122.1(9) ?
O2 C9 O3 122.3(7) ?
O2 C9 C1 120.5(6) y
O2' C9 C1 122.5(6) y
O3' C9 C1 115.1(7) y
O3 C9 C1 116.7(5) y

loop_
_geom_bond_atom_site_label_1
_geom_bond_atom_site_label_2
_geom_bond_site_symmetry_2
_geom_bond_distance
_geom_bond_publ_flag
O1 C4 . 1.219(2) y
O2 C9 . 1.234(8) y
O3 C9 . 1.263(8) y
O2' C9 . 1.237(9) y
O3' C9 . 1.259(9) y
C1 C9 . 1.507(2) ?
C1 C8A . 1.516(2) ?
C1 C2 . 1.528(3) ?
C2 C3 . 1.513(3) ?
C3 C4 . 1.487(3) ?
C4 C4A . 1.485(3) ?
C4A C5 . 1.390(2) ?
C4A C8A . 1.401(2) ?
C5 C6 . 1.367(3) ?
C6 C7 . 1.373(3) ?
C7 C8 . 1.375(3) ?
C8 C8A . 1.390(3) ?

loop_
_geom_torsion_atom_site_label_1
_geom_torsion_atom_site_label_2
_geom_torsion_atom_site_label_3
_geom_torsion_atom_site_label_4
_geom_torsion
C9 C1 C2 C3 -176.4(2)
C8A C1 C2 C3 -52.6(2)
C1 C2 C3 C4 56.0(2)
C2 C3 C4 O1 151.3(2)
C2 C3 C4 C4A -29.9(2)
O1 C4 C4A C5 0.8(3)
C3 C4 C4A C5 -178.0(2)
O1 C4 C4A C8A 179.9(2)
C3 C4 C4A C8A 1.1(2)
C8A C4A C5 C6 -0.5(3)
C4 C4A C5 C6 178.7(2)
C4A C5 C6 C7 -0.4(3)
C5 C6 C7 C8 -0.1(3)
C6 C7 C8 C8A 1.3(3)
C7 C8 C8A C4A -2.1(3)
C7 C8 C8A C1 179.1(2)
C5 C4A C8A C8 1.7(2)
C4 C4A C8A C8 -177.4(2)
C5 C4A C8A C1 -179.5(2)
C4 C4A C8A C1 1.4(2)
C9 C1 C8A C8 -34.6(2)
C2 C1 C8A C8 -156.7(2)
C9 C1 C8A C4A 146.6(2)
C2 C1 C8A C4A 24.5(2)
C8A C1 C9 O2 110.4(10)
C2 C1 C9 O2 -126.2(10)
C8A C1 C9 O2' -47.6(10)
C2 C1 C9 O2' 75.7(10)
C8A C1 C9 O3' 127.6(10)
C2 C1 C9 O3' -109.1(10)
C8A C1 C9 O3 -76.9(8)
C2 C1 C9 O3 46.4(8)
